data_4110996
loop_
_publ_author_name
'Steven Y. Reece'
'Mohammad R. Seyedsayamdost'
'JoAnne Stubbe'
'Daniel G. Nocera'

_publ_contact_author 'Daniel G. Nocera'
_publ_contact_author_email nocera@mit.edu
_publ_section_title
;
 Electron Transfer Reactions of Fluorotyrosyl Radicals
;
_journal_name_full 'Journal of the American Chemical Society'
_journal_page_first 13654
_journal_page_last 13655
_journal_paper_doi 10.1021/ja0636688
_journal_volume 128
_journal_year 2006
_chemical_formula_sum 'C17 H14 N3 O6 Re'
_chemical_formula_weight 542.51
_chemical_name_common Re(bpy-COOH)(CO)3CN
_chemical_name_systematic
;
(4-methyl-2,2'-bipyridine-4'-carboxylic acid)(tricarbonyl)(cyano)rhenium(i) 
;
_space_group_IT_number 2
_symmetry_cell_setting triclinic
_symmetry_space_group_name_Hall '-P 1'
_symmetry_space_group_name_H-M 'P -1'
_atom_sites_solution_hydrogens geom
_atom_sites_solution_primary direct
_atom_sites_solution_secondary difmap
_cell_angle_alpha 104.8670(10)
_cell_angle_beta 96.5250(10)
_cell_angle_gamma 106.2030(10)
_cell_formula_units_Z 2
_cell_length_a 8.3707(5)
_cell_length_b 10.4102(6)
_cell_length_c 11.8772(7)
_cell_measurement_reflns_used 4580
_cell_measurement_temperature 100(2)
_cell_measurement_theta_max 28.29
_cell_measurement_theta_min 2.35
_cell_volume 941.28(10)
_computing_cell_refinement 'Bruker SMART'
_computing_data_collection 'Bruker SMART'
_computing_data_reduction 'Bruker SAINT'
_computing_molecular_graphics 'Bruker SHELXTL'
_computing_publication_material 'Bruker SHELXTL'
_computing_structure_refinement 'SHELXL-97 (Sheldrick, 1997)'
_computing_structure_solution 'SHELXS-97 (Sheldrick, 1990)'
_diffrn_ambient_temperature 373(2)
_diffrn_measured_fraction_theta_full 0.949
_diffrn_measured_fraction_theta_max 0.949
_diffrn_measurement_device_type 'CCD area detector'
_diffrn_measurement_method 'phi and omega scans'
_diffrn_radiation_monochromator graphite
_diffrn_radiation_source 'fine-focus sealed tube'
_diffrn_radiation_type MoK\a
_diffrn_radiation_wavelength 0.71073
_diffrn_reflns_av_R_equivalents 0.0221
_diffrn_reflns_av_sigmaI/netI 0.0413
_diffrn_reflns_limit_h_max 4
_diffrn_reflns_limit_h_min -11
_diffrn_reflns_limit_k_max 13
_diffrn_reflns_limit_k_min -13
_diffrn_reflns_limit_l_max 15
_diffrn_reflns_limit_l_min -14
_diffrn_reflns_number 5964
_diffrn_reflns_theta_full 28.29
_diffrn_reflns_theta_max 28.29
_diffrn_reflns_theta_min 1.81
_exptl_absorpt_coefficient_mu 6.493
_exptl_absorpt_correction_type empirical
_exptl_absorpt_process_details SADABS
_exptl_crystal_colour yellow
_exptl_crystal_density_diffrn 1.914
_exptl_crystal_description block
_exptl_crystal_F_000 520
_exptl_crystal_size_max 0.10
_exptl_crystal_size_mid 0.08
_exptl_crystal_size_min 0.05
_refine_diff_density_max 1.928
_refine_diff_density_min -1.457
_refine_diff_density_rms 0.154
_refine_ls_extinction_method none
_refine_ls_goodness_of_fit_ref 1.055
_refine_ls_hydrogen_treatment mixed
_refine_ls_matrix_type full
_refine_ls_number_parameters 260
_refine_ls_number_reflns 4430
_refine_ls_number_restraints 0
_refine_ls_restrained_S_all 1.055
_refine_ls_R_factor_all 0.0327
_refine_ls_R_factor_gt 0.0297
_refine_ls_shift/su_max 0.001
_refine_ls_shift/su_mean 0.000
_refine_ls_structure_factor_coef Fsqd
_refine_ls_weighting_details 'calc w=1/[\s^2^(Fo^2^)+(0.0445P)^2^+0.1679P] where P=(Fo^2^+2Fc^2^)/3'
_refine_ls_weighting_scheme calc
_refine_ls_wR_factor_gt 0.0743
_refine_ls_wR_factor_ref 0.0759
_reflns_number_gt 4095
_reflns_number_total 4430
_reflns_threshold_expression >2sigma(I)
_cod_data_source_file ja0636688rom20060525_015751.cif
_cod_data_source_block 1
_cod_database_code 4110996

loop_
_symmetry_equiv_pos_as_xyz
'x, y, z'
'-x, -y, -z'

loop_
_atom_site_label
_atom_site_type_symbol
_atom_site_fract_x
_atom_site_fract_y
_atom_site_fract_z
_atom_site_U_iso_or_equiv
_atom_site_adp_type
_atom_site_occupancy
_atom_site_symmetry_multiplicity
_atom_site_calc_flag
_atom_site_refinement_flags
_atom_site_disorder_assembly
_atom_site_disorder_group
Re1 Re 0.524585(19) 0.814572(15) 0.681552(13) 0.02030(7) Uani 1 1 d . . .
C4 C 0.6088(6) 0.6650(5) 0.7435(4) 0.0258(9) Uani 1 1 d . . .
C2 C 0.3124(6) 0.6763(5) 0.5896(4) 0.0280(9) Uani 1 1 d . . .
C3 C 0.4127(6) 0.8491(5) 0.8129(4) 0.0271(9) Uani 1 1 d . . .
C1 C 0.4591(6) 0.9594(5) 0.6302(4) 0.0255(9) Uani 1 1 d . . .
C5 C 0.6185(6) 0.6846(5) 0.4395(4) 0.0239(9) Uani 1 1 d . . .
H5 H 0.5024 0.6373 0.4164 0.029 Uiso 1 1 calc R . .
C6 C 0.7226(6) 0.6561(4) 0.3605(4) 0.0254(9) Uani 1 1 d . . .
H6 H 0.6771 0.5911 0.2856 0.031 Uiso 1 1 calc R . .
C7 C 0.8951(6) 0.7256(4) 0.3944(4) 0.0237(8) Uani 1 1 d . . .
C8 C 0.9575(5) 0.8237(4) 0.5062(4) 0.0220(8) Uani 1 1 d . . .
H8 H 1.0728 0.8739 0.5298 0.026 Uiso 1 1 calc R . .
C9 C 0.8481(5) 0.8471(4) 0.5827(4) 0.0220(8) Uani 1 1 d . . .
C10 C 0.9043(5) 0.9455(4) 0.7040(4) 0.0209(8) Uani 1 1 d . . .
C11 C 1.0720(5) 1.0272(4) 0.7517(4) 0.0242(8) Uani 1 1 d . . .
H11 H 1.1549 1.0189 0.7070 0.029 Uiso 1 1 calc R . .
C14 C 0.8232(6) 1.0448(5) 0.8769(4) 0.0257(9) Uani 1 1 d . . .
H14 H 0.7386 1.0511 0.9204 0.031 Uiso 1 1 calc R . .
C15 C 1.2994(7) 1.2108(6) 0.9169(5) 0.0389(12) Uani 1 1 d . . .
H15A H 1.3483 1.1731 0.9726 0.058 Uiso 1 1 calc R . .
H15B H 1.3037 1.3048 0.9568 0.058 Uiso 1 1 calc R . .
H15C H 1.3622 1.2118 0.8541 0.058 Uiso 1 1 calc R . .
C16 C 1.0160(7) 0.6973(5) 0.3131(4) 0.0307(10) Uani 1 1 d . . .
C13 C 0.9871(6) 1.1280(5) 0.9283(4) 0.0286(9) Uani 1 1 d . . .
H13 H 1.0116 1.1891 1.0051 0.034 Uiso 1 1 calc R . .
C12 C 1.1173(5) 1.1210(5) 0.8653(4) 0.0260(9) Uani 1 1 d . . .
N1 N 0.6791(5) 0.7784(4) 0.5490(3) 0.0213(7) Uani 1 1 d . . .
N2 N 0.7791(5) 0.9540(4) 0.7656(3) 0.0225(7) Uani 1 1 d . . .
N3 N 0.6574(6) 0.5873(4) 0.7772(4) 0.0326(9) Uani 1 1 d . . .
O1 O 0.4119(4) 1.0437(4) 0.6045(3) 0.0351(8) Uani 1 1 d . . .
O2 O 0.1883(5) 0.5933(4) 0.5343(4) 0.0405(9) Uani 1 1 d . . .
O3 O 0.3449(5) 0.8702(4) 0.8918(3) 0.0382(8) Uani 1 1 d . . .
O4 O 0.9434(4) 0.5945(4) 0.2174(3) 0.0360(8) Uani 1 1 d . . .
H4 H 1.0150 0.5789 0.1790 0.054 Uiso 1 1 calc R . .
O5 O 1.1654(4) 0.7688(4) 0.3405(3) 0.0332(7) Uani 1 1 d . . .
C1S C 0.7422(7) 0.3828(6) 0.9454(5) 0.0380(11) Uani 0.286(8) 1 d P A 1
H1S1 H 0.8530 0.4513 0.9637 0.057 Uiso 0.286(8) 1 calc PR A 1
H1S2 H 0.7495 0.3034 0.9700 0.057 Uiso 0.286(8) 1 calc PR A 1
H1S3 H 0.6674 0.4234 0.9868 0.057 Uiso 0.286(8) 1 calc PR A 1
O1S O 0.6759(17) 0.3377(14) 0.8171(11) 0.037(3) Uani 0.286(8) 1 d P A 1
H1S H 0.6500 0.4010 0.7985 0.055 Uiso 0.286(8) 1 calc PR A 1
O2S O 0.8489(5) 0.4838(5) 0.9052(4) 0.0251(11) Uani 0.714(8) 1 d P A 2
H2S H 0.7941 0.4966 0.8497 0.038 Uiso 0.714(8) 1 calc PR A 2
C2S C 0.7422(7) 0.3828(6) 0.9454(5) 0.0380(11) Uani 0.714(8) 1 d P A 2
H2S1 H 0.7453 0.4216 1.0286 0.057 Uiso 0.714(8) 1 calc PR A 2
H2S2 H 0.7800 0.3023 0.9335 0.057 Uiso 0.714(8) 1 calc PR A 2
H2S3 H 0.6281 0.3555 0.9018 0.057 Uiso 0.714(8) 1 calc PR A 2

loop_
_atom_site_aniso_label
_atom_site_aniso_U_11
_atom_site_aniso_U_22
_atom_site_aniso_U_33
_atom_site_aniso_U_23
_atom_site_aniso_U_13
_atom_site_aniso_U_12
Re1 0.02017(10) 0.02161(9) 0.02241(11) 0.00808(7) 0.00801(6) 0.00900(7)
C4 0.029(2) 0.025(2) 0.022(2) 0.0052(17) 0.0045(17) 0.0083(18)
C2 0.024(2) 0.035(2) 0.031(2) 0.016(2) 0.0078(18) 0.0126(19)
C3 0.030(2) 0.028(2) 0.029(2) 0.0136(19) 0.0124(19) 0.0128(18)
C1 0.025(2) 0.029(2) 0.029(2) 0.0119(19) 0.0109(17) 0.0128(18)
C5 0.025(2) 0.0217(19) 0.022(2) 0.0044(17) 0.0035(16) 0.0054(17)
C6 0.031(2) 0.0227(19) 0.022(2) 0.0068(17) 0.0063(17) 0.0085(17)
C7 0.030(2) 0.0224(19) 0.023(2) 0.0081(17) 0.0115(17) 0.0122(17)
C8 0.0214(19) 0.0227(19) 0.023(2) 0.0067(16) 0.0073(16) 0.0081(16)
C9 0.022(2) 0.0223(19) 0.024(2) 0.0086(17) 0.0054(16) 0.0090(16)
C10 0.023(2) 0.0207(18) 0.021(2) 0.0076(16) 0.0068(16) 0.0093(16)
C11 0.024(2) 0.026(2) 0.025(2) 0.0080(17) 0.0054(16) 0.0095(17)
C14 0.031(2) 0.026(2) 0.023(2) 0.0066(17) 0.0104(18) 0.0113(18)
C15 0.033(3) 0.042(3) 0.033(3) 0.005(2) 0.001(2) 0.008(2)
C16 0.042(3) 0.031(2) 0.032(3) 0.013(2) 0.022(2) 0.023(2)
C13 0.035(2) 0.029(2) 0.023(2) 0.0060(18) 0.0047(18) 0.0130(19)
C12 0.023(2) 0.024(2) 0.030(2) 0.0085(18) 0.0028(17) 0.0077(17)
N1 0.0232(17) 0.0219(16) 0.0212(18) 0.0070(14) 0.0079(14) 0.0089(14)
N2 0.0245(18) 0.0227(17) 0.0227(18) 0.0061(14) 0.0088(14) 0.0104(14)
N3 0.039(2) 0.031(2) 0.028(2) 0.0091(17) 0.0012(17) 0.0140(18)
O1 0.0334(18) 0.0351(18) 0.050(2) 0.0222(17) 0.0166(16) 0.0188(15)
O2 0.0281(19) 0.040(2) 0.048(2) 0.0170(18) -0.0010(16) 0.0026(16)
O3 0.042(2) 0.046(2) 0.034(2) 0.0126(16) 0.0213(16) 0.0204(17)
O4 0.0339(18) 0.0403(19) 0.0304(19) -0.0017(15) 0.0141(15) 0.0146(15)
O5 0.0306(18) 0.0355(17) 0.0334(18) 0.0061(15) 0.0137(14) 0.0119(15)
C1S 0.036(3) 0.034(3) 0.046(3) 0.011(2) 0.012(2) 0.014(2)
O1S 0.044(7) 0.040(7) 0.035(7) 0.009(6) 0.017(6) 0.024(6)
O2S 0.021(2) 0.031(2) 0.025(2) 0.0070(18) 0.0029(17) 0.0107(18)
C2S 0.036(3) 0.034(3) 0.046(3) 0.011(2) 0.012(2) 0.014(2)

loop_
_atom_type_symbol
_atom_type_description
_atom_type_scat_dispersion_real
_atom_type_scat_dispersion_imag
_atom_type_scat_source
C C 0.0033 0.0016 'International Tables Vol C Tables 4.2.6.8 and 6.1.1.4'
H H 0.0000 0.0000 'International Tables Vol C Tables 4.2.6.8 and 6.1.1.4'
N N 0.0061 0.0033 'International Tables Vol C Tables 4.2.6.8 and 6.1.1.4'
O O 0.0106 0.0060 'International Tables Vol C Tables 4.2.6.8 and 6.1.1.4'
Re Re -1.0185 7.2310 'International Tables Vol C Tables 4.2.6.8 and 6.1.1.4'

loop_
_geom_angle_atom_site_label_1
_geom_angle_atom_site_label_2
_geom_angle_atom_site_label_3
_geom_angle
C3 Re1 C2 88.1(2)
C3 Re1 C1 89.42(19)
C2 Re1 C1 89.96(19)
C3 Re1 C4 90.57(18)
C2 Re1 C4 93.21(18)
C1 Re1 C4 176.82(17)
C3 Re1 N2 99.65(17)
C2 Re1 N2 171.72(16)
C1 Re1 N2 92.89(17)
C4 Re1 N2 83.98(15)
C3 Re1 N1 172.77(16)
C2 Re1 N1 97.49(17)
C1 Re1 N1 95.09(16)
C4 Re1 N1 84.62(15)
N2 Re1 N1 74.53(14)
N3 C4 Re1 178.5(4)
O2 C2 Re1 178.9(5)
O3 C3 Re1 179.7(4)
O1 C1 Re1 175.3(4)
N1 C5 C6 122.5(4)
C7 C6 C5 119.0(4)
C6 C7 C8 118.6(4)
C6 C7 C16 121.6(4)
C8 C7 C16 119.7(4)
C9 C8 C7 120.1(4)
N1 C9 C8 121.0(4)
N1 C9 C10 115.4(4)
C8 C9 C10 123.6(4)
N2 C10 C11 121.8(4)
N2 C10 C9 115.2(4)
C11 C10 C9 123.0(4)
C12 C11 C10 120.7(4)
N2 C14 C13 122.9(4)
O5 C16 O4 126.5(4)
O5 C16 C7 120.5(4)
O4 C16 C7 113.0(4)
C14 C13 C12 120.0(4)
C11 C12 C13 117.0(4)
C11 C12 C15 120.7(4)
C13 C12 C15 122.3(4)
C5 N1 C9 118.8(4)
C5 N1 Re1 123.9(3)
C9 N1 Re1 117.1(3)
C14 N2 C10 117.7(4)
C14 N2 Re1 124.7(3)
C10 N2 Re1 117.5(3)

loop_
_geom_bond_atom_site_label_1
_geom_bond_atom_site_label_2
_geom_bond_distance
Re1 C3 1.916(5)
Re1 C2 1.935(5)
Re1 C1 1.950(4)
Re1 C4 2.132(5)
Re1 N2 2.166(4)
Re1 N1 2.174(4)
C4 N3 1.136(6)
C2 O2 1.144(6)
C3 O3 1.155(6)
C1 O1 1.150(6)
C5 N1 1.350(6)
C5 C6 1.384(6)
C6 C7 1.380(6)
C7 C8 1.389(6)
C7 C16 1.512(6)
C8 C9 1.387(6)
C9 N1 1.354(6)
C9 C10 1.471(6)
C10 N2 1.354(5)
C10 C11 1.386(6)
C11 C12 1.385(6)
C14 N2 1.353(6)
C14 C13 1.371(7)
C15 C12 1.508(7)
C16 O5 1.219(6)
C16 O4 1.290(6)
C13 C12 1.399(6)
C1S O1S 1.465(14)
